data_4069039
loop_
_publ_author_name
'Kumar, P. Santhosh'
'Wurst, Klaus'
'Buchmeiser, Michael R.'

_publ_section_title
;
 Ru&#x2212;Alkylidene Metathesis Catalysts Based on
 1,3-Dimesityl-4,5,6,7-tetrahydro-1,3-diazepin-2-ylidenes: Synthesis,
 Structure, and Activity
;
_journal_issue 6
_journal_name_full Organometallics
_journal_page_first 1785
_journal_paper_doi 10.1021/om801213t
_journal_volume 28
_journal_year 2009
_chemical_formula_sum 'C37 H42 F6 N2 O5 Ru'
_chemical_formula_weight 809.80
_chemical_name_systematic
; 
 ? 
;
_space_group_IT_number 14
_symmetry_cell_setting monoclinic
_symmetry_space_group_name_Hall '-P 2yn'
_symmetry_space_group_name_H-M 'P 1 21/n 1'
_atom_sites_solution_hydrogens geom
_atom_sites_solution_primary direct
_atom_sites_solution_secondary difmap
_audit_creation_method SHELXL-97
_cell_angle_alpha 90.00
_cell_angle_beta 100.799(2)
_cell_angle_gamma 90.00
_cell_formula_units_Z 4
_cell_length_a 12.7876(2)
_cell_length_b 18.6602(5)
_cell_length_c 15.8368(4)
_cell_measurement_reflns_used 56592
_cell_measurement_temperature 233(2)
_cell_measurement_theta_max 25.0
_cell_measurement_theta_min 1.0
_cell_volume 3712.04(15)
_computing_data_collection COLLECT
_computing_data_reduction 'DENZO and SCALEPACK'
_computing_structure_refinement 'SHELXL-97 (Sheldrick, 1997)'
_computing_structure_solution 'SHELXS-97 (Sheldrick, 1990)'
_diffrn_ambient_temperature 233(2)
_diffrn_measured_fraction_theta_full 0.999
_diffrn_measured_fraction_theta_max 0.999
_diffrn_measurement_device_type 'Nonius KappaCCD'
_diffrn_measurement_method 'phi- and omega-scans'
_diffrn_radiation_monochromator graphite
_diffrn_radiation_source 'fine-focus sealed tube'
_diffrn_radiation_type MoK\a
_diffrn_radiation_wavelength 0.71073
_diffrn_reflns_av_R_equivalents 0.0568
_diffrn_reflns_av_sigmaI/netI 0.0547
_diffrn_reflns_limit_h_max 15
_diffrn_reflns_limit_h_min -15
_diffrn_reflns_limit_k_max 22
_diffrn_reflns_limit_k_min -22
_diffrn_reflns_limit_l_max 18
_diffrn_reflns_limit_l_min -17
_diffrn_reflns_number 21175
_diffrn_reflns_theta_full 25.00
_diffrn_reflns_theta_max 25.00
_diffrn_reflns_theta_min 1.70
_diffrn_standards_number 0
_exptl_absorpt_coefficient_mu 0.496
_exptl_absorpt_correction_type none
_exptl_crystal_colour colorless
_exptl_crystal_density_diffrn 1.449
_exptl_crystal_density_method 'not measured'
_exptl_crystal_description plate
_exptl_crystal_F_000 1664
_exptl_crystal_size_max 0.12
_exptl_crystal_size_mid 0.09
_exptl_crystal_size_min 0.03
_refine_diff_density_max 0.356
_refine_diff_density_min -0.530
_refine_diff_density_rms 0.062
_refine_ls_extinction_method none
_refine_ls_goodness_of_fit_ref 1.046
_refine_ls_hydrogen_treatment 'constr, refined at C18 (bond restraint)'
_refine_ls_matrix_type full
_refine_ls_number_parameters 544
_refine_ls_number_reflns 6521
_refine_ls_number_restraints 1
_refine_ls_restrained_S_all 1.046
_refine_ls_R_factor_all 0.0823
_refine_ls_R_factor_gt 0.0435
_refine_ls_shift/su_max 0.007
_refine_ls_shift/su_mean 0.000
_refine_ls_structure_factor_coef Fsqd
_refine_ls_weighting_details 'calc w=1/[\s^2^(Fo^2^)+(0.0438P)^2^+1.4774P] where P=(Fo^2^+2Fc^2^)/3'
_refine_ls_weighting_scheme calc
_refine_ls_wR_factor_gt 0.0928
_refine_ls_wR_factor_ref 0.1025
_reflns_number_gt 4322
_reflns_number_total 6521
_reflns_threshold_expression >2sigma(I)
_cod_data_source_file om801213t_si_001.cif
_cod_data_source_block ru-7
_cod_original_sg_symbol_H-M P21/n
_cod_database_code 4069039

loop_
_symmetry_equiv_pos_as_xyz
'x, y, z'
'-x+1/2, y+1/2, -z+1/2'
'-x, -y, -z'
'x-1/2, -y-1/2, z-1/2'

loop_
_atom_site_label
_atom_site_type_symbol
_atom_site_fract_x
_atom_site_fract_y
_atom_site_fract_z
_atom_site_U_iso_or_equiv
_atom_site_adp_type
_atom_site_occupancy
_atom_site_symmetry_multiplicity
_atom_site_calc_flag
_atom_site_refinement_flags
_atom_site_disorder_assembly
_atom_site_disorder_group
Ru1 Ru 0.05909(2) 0.749051(15) 0.860375(16) 0.03432(11) Uani 1 1 d . . .
O1 O 0.05055(17) 0.75992(12) 0.71526(14) 0.0407(6) Uani 1 1 d . . .
O2 O 0.18261(16) 0.81887(13) 0.86081(15) 0.0405(6) Uani 1 1 d . . .
O3 O 0.1295(3) 0.92377(16) 0.9067(2) 0.0867(10) Uani 1 1 d . . .
O4 O -0.03553(19) 0.66095(13) 0.83368(15) 0.0466(6) Uani 1 1 d . . .
O5 O -0.1807(2) 0.71130(19) 0.7528(2) 0.0809(10) Uani 1 1 d . . .
N2 N 0.1481(2) 0.69075(16) 1.02080(18) 0.0458(8) Uani 1 1 d . . .
C1 C 0.0662(3) 0.73359(18) 0.9862(2) 0.0413(9) Uani 1 1 d . A .
C6 C -0.0928(3) 0.7951(3) 1.0138(2) 0.0573(12) Uani 1 1 d . . .
C7 C -0.0931(3) 0.8682(3) 1.0261(3) 0.0595(11) Uani 1 1 d . A .
C8 C -0.1864(4) 0.9049(2) 0.9997(3) 0.0622(11) Uani 1 1 d . . .
H8 H -0.1868 0.9548 1.0083 0.075 Uiso 1 1 calc . . .
C9 C -0.2793(3) 0.8719(3) 0.9613(3) 0.0618(12) Uani 1 1 d . A .
C10 C -0.2779(3) 0.7986(3) 0.9523(3) 0.0636(12) Uani 1 1 d . . .
H10 H -0.3409 0.7748 0.9273 0.076 Uiso 1 1 calc . . .
C11 C -0.1857(4) 0.7587(2) 0.9791(3) 0.0645(12) Uani 1 1 d . A .
C12 C 0.2248(3) 0.6747(2) 0.9669(2) 0.0465(9) Uani 1 1 d . . .
C13 C 0.3112(3) 0.7205(2) 0.9690(3) 0.0509(10) Uani 1 1 d . . .
C14 C 0.3841(3) 0.7041(3) 0.9182(3) 0.0659(13) Uani 1 1 d . . .
H14 H 0.4411 0.7357 0.9174 0.079 Uiso 1 1 calc . . .
C15 C 0.3767(4) 0.6435(3) 0.8688(3) 0.0763(15) Uani 1 1 d . . .
C16 C 0.2947(4) 0.5969(3) 0.8722(3) 0.0693(13) Uani 1 1 d . . .
H16 H 0.2907 0.5543 0.8402 0.083 Uiso 1 1 calc . . .
C17 C 0.2170(3) 0.6102(2) 0.9211(3) 0.0549(10) Uani 1 1 d . . .
C18 C -0.0393(3) 0.82010(19) 0.8341(2) 0.0400(9) Uani 1 1 d D . .
H18 H -0.086(2) 0.8345(16) 0.8661(18) 0.033(9) Uiso 1 1 d D . .
C19 C -0.0456(3) 0.85672(19) 0.7521(2) 0.0397(8) Uani 1 1 d . . .
C20 C 0.0077(3) 0.82642(19) 0.6912(2) 0.0402(9) Uani 1 1 d . . .
C21 C 0.0128(3) 0.8612(2) 0.6152(2) 0.0535(10) Uani 1 1 d . . .
H21 H 0.0513 0.8417 0.5756 0.064 Uiso 1 1 calc . . .
C22 C -0.0406(3) 0.9259(2) 0.5988(3) 0.0639(12) Uani 1 1 d . . .
H22 H -0.0392 0.9496 0.5467 0.077 Uiso 1 1 calc . . .
C23 C -0.0955(3) 0.9562(2) 0.6567(3) 0.0625(12) Uani 1 1 d . . .
H23 H -0.1313 1.0001 0.6441 0.075 Uiso 1 1 calc . . .
C24 C -0.0976(3) 0.9219(2) 0.7328(3) 0.0492(10) Uani 1 1 d . . .
H24 H -0.1347 0.9427 0.7726 0.059 Uiso 1 1 calc . . .
C25 C 0.1146(3) 0.7227(2) 0.6603(2) 0.0528(10) Uani 1 1 d . . .
H25 H 0.0854 0.7339 0.5994 0.063 Uiso 1 1 calc . . .
C26 C 0.1015(4) 0.6437(2) 0.6748(3) 0.0692(12) Uani 1 1 d . . .
H26A H 0.0268 0.6310 0.6593 0.104 Uiso 1 1 calc . . .
H26B H 0.1272 0.6325 0.7349 0.104 Uiso 1 1 calc . . .
H26C H 0.1419 0.6167 0.6396 0.104 Uiso 1 1 calc . . .
C27 C 0.2280(3) 0.7486(3) 0.6818(3) 0.0710(13) Uani 1 1 d . . .
H27A H 0.2301 0.7996 0.6704 0.106 Uiso 1 1 calc . . .
H27B H 0.2705 0.7233 0.6468 0.106 Uiso 1 1 calc . . .
H27C H 0.2563 0.7397 0.7421 0.106 Uiso 1 1 calc . . .
C28 C 0.1871(3) 0.8857(2) 0.8746(3) 0.0517(10) Uani 1 1 d . R .
C29 C 0.2807(5) 0.9219(3) 0.8427(4) 0.0802(15) Uani 1 1 d . . .
C30 C -0.1259(4) 0.6614(2) 0.7833(3) 0.0589(11) Uani 1 1 d . S .
C31 C -0.1705(6) 0.5862(4) 0.7639(6) 0.098(2) Uani 1 1 d . . .
C71 C 0.0063(4) 0.9089(4) 1.0659(4) 0.124(3) Uani 1 1 d . . .
H71A H 0.0568 0.8762 1.0993 0.186 Uiso 1 1 calc R A .
H71B H -0.0121 0.9463 1.1032 0.186 Uiso 1 1 calc R . .
H71C H 0.0379 0.9303 1.0209 0.186 Uiso 1 1 calc R . .
C91 C -0.3802(4) 0.9145(3) 0.9307(4) 0.113(2) Uani 1 1 d . . .
H91A H -0.3959 0.9151 0.8684 0.169 Uiso 1 1 calc R A .
H91B H -0.3704 0.9632 0.9521 0.169 Uiso 1 1 calc R . .
H91C H -0.4388 0.8924 0.9520 0.169 Uiso 1 1 calc R . .
C111 C -0.1920(5) 0.6778(3) 0.9747(4) 0.121(2) Uani 1 1 d . . .
H11A H -0.1264 0.6589 0.9613 0.182 Uiso 1 1 calc R A .
H11B H -0.2513 0.6637 0.9302 0.182 Uiso 1 1 calc R . .
H11C H -0.2023 0.6591 1.0297 0.182 Uiso 1 1 calc R . .
C131 C 0.3267(3) 0.7856(2) 1.0275(3) 0.0673(12) Uani 1 1 d . . .
H13A H 0.3604 0.7711 1.0850 0.101 Uiso 1 1 calc R . .
H13B H 0.2581 0.8071 1.0293 0.101 Uiso 1 1 calc R . .
H13C H 0.3715 0.8202 1.0055 0.101 Uiso 1 1 calc R . .
C151 C 0.4565(5) 0.6287(3) 0.8106(4) 0.123(2) Uani 1 1 d . . .
H15A H 0.4390 0.5836 0.7807 0.184 Uiso 1 1 calc R . .
H15B H 0.5276 0.6259 0.8450 0.184 Uiso 1 1 calc R . .
H15C H 0.4536 0.6671 0.7689 0.184 Uiso 1 1 calc R . .
C171 C 0.1343(4) 0.5547(2) 0.9279(3) 0.0803(14) Uani 1 1 d . . .
H17A H 0.1569 0.5265 0.9796 0.120 Uiso 1 1 calc R . .
H17B H 0.1255 0.5235 0.8780 0.120 Uiso 1 1 calc R . .
H17C H 0.0672 0.5780 0.9304 0.120 Uiso 1 1 calc R . .
N1 N 0.0114(4) 0.7633(3) 1.0444(3) 0.0391(12) Uani 0.67 1 d P A 1
C2 C 0.0530(5) 0.7649(4) 1.1379(4) 0.0619(18) Uani 0.67 1 d P A 1
H2A H 0.1297 0.7744 1.1469 0.074 Uiso 0.67 1 calc P B 1
H2B H 0.0199 0.8053 1.1624 0.074 Uiso 0.67 1 calc P C 1
C3 C 0.0363(11) 0.7006(7) 1.1855(7) 0.083(3) Uani 0.67 1 d P A 1
H3A H -0.0386 0.6977 1.1914 0.100 Uiso 0.67 1 calc P D 1
H3B H 0.0800 0.7029 1.2433 0.100 Uiso 0.67 1 calc P E 1
C4 C 0.0674(8) 0.6304(4) 1.1369(5) 0.083(3) Uani 0.67 1 d P A 1
H4A H 0.0801 0.5898 1.1769 0.099 Uiso 0.67 1 calc P F 1
H4B H 0.0095 0.6176 1.0895 0.099 Uiso 0.67 1 calc P G 1
C5 C 0.1699(6) 0.6483(4) 1.1022(4) 0.0630(19) Uani 0.67 1 d P A 1
H5A H 0.2184 0.6755 1.1459 0.076 Uiso 0.67 1 calc P H 1
H5B H 0.2056 0.6036 1.0919 0.076 Uiso 0.67 1 calc P I 1
N1A N -0.0209(9) 0.7316(6) 1.0292(8) 0.046(3) Uiso 0.33 1 d P A 2
C2A C -0.0361(13) 0.6803(9) 1.0984(12) 0.095(5) Uiso 0.33 1 d P A 2
H2A1 H -0.1068 0.6908 1.1109 0.114 Uiso 0.33 1 calc P J 2
H2A2 H -0.0412 0.6327 1.0718 0.114 Uiso 0.33 1 calc P K 2
C3A C 0.026(3) 0.6728(15) 1.172(2) 0.084(9) Uiso 0.33 1 d P A 2
H3A1 H -0.0079 0.6392 1.2065 0.101 Uiso 0.33 1 calc P L 2
H3A2 H 0.0314 0.7191 1.2017 0.101 Uiso 0.33 1 calc P M 2
C4A C 0.1396(17) 0.6453(11) 1.1691(15) 0.106(7) Uiso 0.33 1 d P A 2
H4A1 H 0.1817 0.6432 1.2275 0.127 Uiso 0.33 1 calc P N 2
H4A2 H 0.1358 0.5970 1.1446 0.127 Uiso 0.33 1 calc P O 2
C5A C 0.1886(12) 0.6918(9) 1.1185(10) 0.067(5) Uiso 0.33 1 d P A 2
H5A1 H 0.2649 0.6808 1.1291 0.080 Uiso 0.33 1 calc P P 2
H5A2 H 0.1812 0.7409 1.1388 0.080 Uiso 0.33 1 calc P Q 2
F1 F 0.2520(10) 0.9755(9) 0.7976(13) 0.177(8) Uani 0.50 1 d P R 1
F2 F 0.3426(13) 0.8824(8) 0.8164(12) 0.145(8) Uani 0.50 1 d P R 1
F3 F 0.3426(11) 0.9553(9) 0.9158(8) 0.122(5) Uani 0.50 1 d P R 1
F4 F -0.1597(8) 0.5445(6) 0.8445(7) 0.086(3) Uani 0.50 1 d P S 1
F5 F -0.0911(9) 0.5396(5) 0.7397(8) 0.113(3) Uani 0.50 1 d P S 1
F6 F -0.2441(12) 0.5733(8) 0.7107(15) 0.206(12) Uani 0.50 1 d P S 1
F1A F 0.2482(10) 0.9298(7) 0.7521(6) 0.123(4) Uani 0.50 1 d P R 2
F2A F 0.3634(9) 0.8799(8) 0.8417(10) 0.123(7) Uani 0.50 1 d P R 2
F3A F 0.3077(15) 0.9803(8) 0.8670(12) 0.162(9) Uani 0.50 1 d P R 2
F4A F -0.1553(19) 0.5439(9) 0.8047(9) 0.203(12) Uani 0.50 1 d P S 2
F5A F -0.1669(16) 0.5728(9) 0.6844(11) 0.175(7) Uani 0.50 1 d P S 2
F6A F -0.2842(8) 0.5921(6) 0.7592(9) 0.123(4) Uani 0.50 1 d P S 2

loop_
_atom_site_aniso_label
_atom_site_aniso_U_11
_atom_site_aniso_U_22
_atom_site_aniso_U_33
_atom_site_aniso_U_23
_atom_site_aniso_U_13
_atom_site_aniso_U_12
Ru1 0.03599(16) 0.03621(17) 0.03189(16) -0.00211(14) 0.00924(11) 0.00042(13)
O1 0.0463(13) 0.0463(16) 0.0316(12) 0.0009(11) 0.0132(10) 0.0030(11)
O2 0.0375(13) 0.0413(16) 0.0422(14) -0.0008(12) 0.0064(10) 0.0000(10)
O3 0.088(2) 0.051(2) 0.127(3) -0.035(2) 0.037(2) -0.0061(17)
O4 0.0518(15) 0.0438(15) 0.0445(15) -0.0016(12) 0.0094(13) -0.0098(12)
O5 0.064(2) 0.083(2) 0.085(2) 0.018(2) -0.0154(17) -0.0210(18)
N2 0.0459(17) 0.057(2) 0.0360(17) 0.0055(15) 0.0111(14) 0.0097(15)
C1 0.0389(19) 0.047(2) 0.040(2) 0.0019(16) 0.0113(16) 0.0076(16)
C6 0.054(3) 0.090(4) 0.033(2) 0.015(2) 0.0204(19) 0.030(2)
C7 0.051(2) 0.084(4) 0.048(3) -0.016(2) 0.019(2) 0.007(2)
C8 0.069(3) 0.063(3) 0.061(3) -0.007(2) 0.028(2) 0.012(2)
C9 0.055(3) 0.084(4) 0.049(3) 0.011(2) 0.016(2) 0.020(2)
C10 0.052(3) 0.096(4) 0.045(3) -0.006(2) 0.015(2) -0.012(3)
C11 0.088(3) 0.063(3) 0.055(3) 0.003(2) 0.048(3) 0.010(3)
C12 0.048(2) 0.053(3) 0.041(2) 0.0104(19) 0.0134(18) 0.0158(18)
C13 0.041(2) 0.061(3) 0.048(2) 0.010(2) 0.0036(18) 0.0117(19)
C14 0.044(2) 0.086(4) 0.071(3) 0.028(3) 0.019(2) 0.027(2)
C15 0.085(3) 0.087(4) 0.069(3) 0.026(3) 0.044(3) 0.051(3)
C16 0.096(4) 0.064(3) 0.051(3) -0.003(2) 0.020(3) 0.037(3)
C17 0.065(3) 0.050(3) 0.050(2) 0.002(2) 0.011(2) 0.018(2)
C18 0.0342(19) 0.047(2) 0.039(2) -0.0042(18) 0.0076(17) 0.0010(16)
C19 0.0378(19) 0.040(2) 0.040(2) -0.0031(17) 0.0040(16) -0.0067(16)
C20 0.0404(19) 0.040(2) 0.038(2) -0.0008(17) 0.0016(16) -0.0080(16)
C21 0.064(2) 0.057(3) 0.039(2) 0.002(2) 0.0098(19) -0.010(2)
C22 0.075(3) 0.060(3) 0.052(3) 0.021(2) -0.001(2) -0.014(2)
C23 0.065(3) 0.048(3) 0.067(3) 0.014(2) -0.004(2) -0.004(2)
C24 0.050(2) 0.043(2) 0.052(3) 0.000(2) 0.0022(19) -0.0009(18)
C25 0.063(3) 0.068(3) 0.031(2) -0.0036(19) 0.0173(18) 0.008(2)
C26 0.098(3) 0.059(3) 0.056(3) -0.007(2) 0.027(2) 0.018(2)
C27 0.057(3) 0.108(4) 0.056(3) -0.012(3) 0.029(2) 0.005(2)
C28 0.050(2) 0.047(3) 0.054(3) -0.004(2) 0.002(2) -0.004(2)
C29 0.094(4) 0.059(4) 0.091(5) 0.004(4) 0.025(4) -0.022(3)
C30 0.068(3) 0.059(3) 0.051(3) -0.003(2) 0.015(2) -0.021(2)
C31 0.110(5) 0.080(5) 0.098(6) -0.005(4) 0.002(4) -0.042(4)
C71 0.064(3) 0.208(7) 0.103(5) -0.074(5) 0.024(3) -0.030(4)
C91 0.081(4) 0.163(6) 0.094(4) 0.025(4) 0.017(3) 0.060(4)
C111 0.181(6) 0.061(4) 0.161(6) 0.006(4) 0.132(5) 0.000(4)
C131 0.059(3) 0.075(3) 0.061(3) 0.000(3) -0.006(2) 0.001(2)
C151 0.134(5) 0.140(6) 0.119(5) 0.045(4) 0.090(4) 0.077(4)
C171 0.091(3) 0.050(3) 0.094(4) -0.002(3) 0.001(3) 0.006(3)
N1 0.044(3) 0.055(4) 0.021(2) -0.005(2) 0.012(2) 0.007(2)
C2 0.069(4) 0.083(5) 0.036(3) -0.004(3) 0.014(3) 0.025(3)
C3 0.120(8) 0.086(9) 0.052(6) 0.011(6) 0.041(5) 0.035(7)
C4 0.127(8) 0.062(5) 0.071(5) 0.044(4) 0.048(6) 0.036(5)
C5 0.080(5) 0.074(5) 0.039(4) 0.014(4) 0.021(3) 0.037(4)
F1 0.155(9) 0.135(12) 0.22(2) 0.122(13) -0.011(12) -0.049(10)
F2 0.157(14) 0.128(13) 0.186(14) -0.097(11) 0.129(12) -0.093(10)
F3 0.074(5) 0.151(12) 0.136(10) -0.045(8) 0.009(6) -0.059(6)
F4 0.115(5) 0.060(5) 0.082(7) 0.015(5) 0.016(5) -0.022(4)
F5 0.173(9) 0.069(5) 0.102(8) -0.039(5) 0.040(6) -0.042(5)
F6 0.142(15) 0.123(9) 0.29(3) -0.041(13) -0.110(16) -0.059(11)
F1A 0.137(7) 0.135(9) 0.095(7) 0.050(6) 0.016(5) -0.055(7)
F2A 0.037(4) 0.134(12) 0.198(14) 0.073(10) 0.024(5) 0.006(5)
F3A 0.20(2) 0.102(11) 0.21(2) -0.080(13) 0.107(15) -0.110(13)
F4A 0.37(2) 0.074(8) 0.122(15) 0.031(10) -0.066(14) -0.102(11)
F5A 0.241(19) 0.164(12) 0.133(9) -0.102(9) 0.064(12) -0.118(13)
F6A 0.079(5) 0.097(8) 0.190(12) 0.019(7) 0.017(6) -0.048(5)

loop_
_atom_type_symbol
_atom_type_description
_atom_type_scat_dispersion_real
_atom_type_scat_dispersion_imag
_atom_type_scat_source
C C 0.0033 0.0016 'International Tables Vol C Tables 4.2.6.8 and 6.1.1.4'
H H 0.0000 0.0000 'International Tables Vol C Tables 4.2.6.8 and 6.1.1.4'
N N 0.0061 0.0033 'International Tables Vol C Tables 4.2.6.8 and 6.1.1.4'
O O 0.0106 0.0060 'International Tables Vol C Tables 4.2.6.8 and 6.1.1.4'
F F 0.0171 0.0103 'International Tables Vol C Tables 4.2.6.8 and 6.1.1.4'
Ru Ru -1.2594 0.8363 'International Tables Vol C Tables 4.2.6.8 and 6.1.1.4'

loop_
_geom_angle_atom_site_label_1
_geom_angle_atom_site_label_2
_geom_angle_atom_site_label_3
_geom_angle
C18 Ru1 C1 103.49(15)
C18 Ru1 O4 100.49(13)
C1 Ru1 O4 90.26(12)
C18 Ru1 O2 92.11(13)
C1 Ru1 O2 101.41(12)
O4 Ru1 O2 160.40(9)
C18 Ru1 O1 78.75(13)
C1 Ru1 O1 176.78(11)
O4 Ru1 O1 87.05(9)
O2 Ru1 O1 80.71(9)
C20 O1 C25 119.7(3)
C20 O1 Ru1 107.36(19)
C25 O1 Ru1 128.5(2)
C28 O2 Ru1 129.7(2)
C30 O4 Ru1 123.9(3)
C1 N2 C12 116.3(3)
C1 N2 C5 132.0(4)
C12 N2 C5 111.2(3)
C1 N2 C5A 119.4(7)
C12 N2 C5A 117.3(6)
C5 N2 C5A 33.4(5)
N2 C1 N1 114.9(3)
N2 C1 N1A 114.3(6)
N1 C1 N1A 30.6(4)
N2 C1 Ru1 112.1(2)
N1 C1 Ru1 132.6(3)
N1A C1 Ru1 126.3(5)
C7 C6 C11 121.0(4)
C7 C6 N1 112.5(4)
C11 C6 N1 126.4(5)
C7 C6 N1A 141.4(6)
C11 C6 N1A 97.6(6)
N1 C6 N1A 28.9(4)
C8 C7 C6 118.5(4)
C8 C7 C71 119.5(5)
C6 C7 C71 122.1(4)
C7 C8 C9 122.8(4)
C8 C9 C10 117.6(4)
C8 C9 C91 121.4(5)
C10 C9 C91 121.0(5)
C9 C10 C11 121.8(4)
C6 C11 C10 118.2(4)
C6 C11 C111 122.7(5)
C10 C11 C111 119.0(5)
C13 C12 C17 121.4(4)
C13 C12 N2 118.8(3)
C17 C12 N2 119.5(4)
C14 C13 C12 118.1(4)
C14 C13 C131 120.6(4)
C12 C13 C131 121.3(4)
C15 C14 C13 122.5(5)
C14 C15 C16 118.2(4)
C14 C15 C151 120.9(6)
C16 C15 C151 120.9(5)
C15 C16 C17 122.7(4)
C16 C17 C12 116.9(4)
C16 C17 C171 120.2(4)
C12 C17 C171 122.8(4)
H18 C18 C19 116(2)
H18 C18 Ru1 127(2)
C19 C18 Ru1 117.8(3)
C24 C19 C20 118.4(3)
C24 C19 C18 123.4(3)
C20 C19 C18 118.2(3)
C21 C20 O1 125.6(3)
C21 C20 C19 121.3(3)
O1 C20 C19 113.1(3)
C20 C21 C22 118.1(4)
C23 C22 C21 121.8(4)
C24 C23 C22 119.4(4)
C23 C24 C19 120.9(4)
O1 C25 C27 109.4(3)
O1 C25 C26 106.3(3)
C27 C25 C26 114.3(4)
O3 C28 O2 130.1(4)
O3 C28 C29 117.0(4)
O2 C28 C29 113.0(4)
F3A C29 F2 120.1(11)
F3A C29 F1 59.0(10)
F2 C29 F1 115.7(14)
F3A C29 F2A 111.4(13)
F2 C29 F2A 19.4(13)
F1 C29 F2A 128.5(11)
F3A C29 F3 41.2(11)
F2 C29 F3 104.3(11)
F1 C29 F3 100.1(12)
F2A C29 F3 86.8(10)
F3A C29 F1A 104.1(11)
F2 C29 F1A 78.7(11)
F1 C29 F1A 48.6(9)
F2A C29 F1A 97.6(10)
F3 C29 F1A 142.2(8)
F3A C29 C28 119.6(9)
F2 C29 C28 116.3(8)
F1 C29 C28 112.2(8)
F2A C29 C28 114.6(8)
F3 C29 C28 105.9(8)
F1A C29 C28 106.1(6)
O5 C30 O4 130.1(4)
O5 C30 C31 117.5(5)
O4 C30 C31 112.4(5)
F4A C31 F6 109.3(13)
F4A C31 F5A 115.5(15)
F6 C31 F5A 55.0(11)
F4A C31 F5 68.8(14)
F6 C31 F5 101.3(12)
F5A C31 F5 58.0(10)
F4A C31 F6A 99.4(17)
F6 C31 F6A 46.3(13)
F5A C31 F6A 100.5(12)
F5 C31 F6A 141.5(7)
F4A C31 F4 21.1(15)
F6 C31 F4 116.6(13)
F5A C31 F4 136.4(12)
F5 C31 F4 87.5(8)
F6A C31 F4 90.9(8)
F4A C31 C30 124.7(10)
F6 C31 C30 123.9(10)
F5A C31 C30 107.1(8)
F5 C31 C30 110.7(6)
F6A C31 C30 106.0(7)
F4 C31 C30 109.9(7)
C1 N1 C6 119.4(4)
C1 N1 C2 123.2(4)
C6 N1 C2 117.4(4)
C3 C2 N1 116.3(7)
C2 C3 C4 110.5(7)
C5 C4 C3 107.2(8)
N2 C5 C4 112.8(5)
C1 N1A C6 114.8(8)
C1 N1A C2A 126.4(10)
C6 N1A C2A 117.9(10)
C3A C2A N1A 126.3(19)
C2A C3A C4A 115(3)
C5A C4A C3A 109.6(19)
C4A C5A N2 117.5(14)

loop_
_geom_bond_atom_site_label_1
_geom_bond_atom_site_label_2
_geom_bond_distance
Ru1 C18 1.821(4)
Ru1 C1 1.999(4)
Ru1 O4 2.038(2)
Ru1 O2 2.046(2)
Ru1 O1 2.289(2)
O1 C20 1.381(4)
O1 C25 1.477(4)
O2 C28 1.265(4)
O3 C28 1.203(5)
O4 C30 1.276(5)
O5 C30 1.210(5)
N2 C1 1.349(4)
N2 C12 1.448(4)
N2 C5 1.493(7)
N2 C5A 1.537(16)
C1 N1 1.374(5)
C1 N1A 1.410(12)
C6 C7 1.379(6)
C6 C11 1.388(6)
C6 N1 1.456(6)
C6 N1A 1.490(12)
C7 C8 1.371(6)
C7 C71 1.513(6)
C8 C9 1.375(6)
C9 C10 1.376(6)
C9 C91 1.514(6)
C10 C11 1.392(6)
C11 C111 1.513(6)
C12 C13 1.391(5)
C12 C17 1.399(5)
C13 C14 1.376(6)
C13 C131 1.518(6)
C14 C15 1.368(7)
C15 C16 1.371(7)
C15 C151 1.523(6)
C16 C17 1.392(6)
C17 C171 1.498(6)
C18 H18 0.90(2)
C18 C19 1.456(5)
C19 C24 1.393(5)
C19 C20 1.401(5)
C20 C21 1.380(5)
C21 C22 1.386(6)
C22 C23 1.378(6)
C23 C24 1.370(6)
C25 C27 1.505(6)
C25 C26 1.506(6)
C28 C29 1.540(6)
C29 F3A 1.186(12)
C29 F2 1.211(14)
C29 F1 1.243(11)
C29 F2A 1.319(14)
C29 F3 1.418(14)
C29 F1A 1.425(12)
C30 C31 1.523(7)
C31 F4A 1.016(14)
C31 F6 1.165(13)
C31 F5A 1.294(15)
C31 F5 1.442(12)
C31 F6A 1.446(13)
C31 F4 1.479(14)
N1 C2 1.477(7)
C2 C3 1.455(14)
C3 C4 1.607(14)
C4 C5 1.550(12)
N1A C2A 1.496(19)
C2A C3A 1.29(3)
C3A C4A 1.55(4)
C4A C5A 1.41(3)
